data_7010348
loop_
_publ_author_name
'Gioia Lobbia, Giancarlo'
'Pellei, Maura'
'Pettinari, Claudio'
'Santini, Carlo'
'Skelton, Brian W.'
'White, Allan H.'

_publ_section_title
;
 Bridged poly(1-imidazolyl)borate silver(I) complexes containing
 tertiary mono(phosphine) ligands. The first structurally authenticated
 bis(imidazolyl)borate metal complex&#x200A;&#x2020;
;
_journal_issue 5
_journal_name_full 'Journal of the Chemical Society, Dalton Transactions'
_journal_page_first 528
_journal_paper_doi 10.1039/b008135n
_journal_year 2001
_chemical_formula_sum 'C98 H102 Ag2 B2 Cl6 N8 P4'
_chemical_formula_weight 1965.92
_space_group_IT_number 2
_symmetry_cell_setting triclinic
_symmetry_space_group_name_Hall '-P 1'
_symmetry_space_group_name_H-M 'P -1'
_cell_angle_alpha 76.5380(10)
_cell_angle_beta 87.0050(10)
_cell_angle_gamma 72.3830(10)
_cell_formula_units_Z 1
_cell_length_a 11.5870(10)
_cell_length_b 14.0740(10)
_cell_length_c 16.4250(10)
_cell_measurement_reflns_used 8192
_cell_measurement_temperature 293
_cell_measurement_theta_max 27.2
_cell_measurement_theta_min 2
_cell_volume 2482.3(3)
_computing_cell_refinement 'Siemens SAINT (Siemens, 1995)'
_computing_data_collection 'Siemens SMART (Siemens, 1995)'
_computing_data_reduction 'xtal ADDREF'
_computing_molecular_graphics xtal
_computing_publication_material 'xtal BONDLA CIFIO'
_computing_structure_refinement 'xtal CRYLSQ'
_computing_structure_solution xtal
_diffrn_ambient_temperature 293
_diffrn_measurement_device_type
;
Bruker SMART CCD diffractometer
;
_diffrn_measurement_method '\w scans'
_diffrn_radiation_detector 'CCD area detector'
_diffrn_radiation_monochromator graphite
_diffrn_radiation_source 'sealed tube'
_diffrn_radiation_type 'Mo K\a'
_diffrn_radiation_wavelength .71073
_diffrn_reflns_av_R_equivalents .014
_diffrn_reflns_limit_h_max 15
_diffrn_reflns_limit_h_min -15
_diffrn_reflns_limit_k_max 19
_diffrn_reflns_limit_k_min -17
_diffrn_reflns_limit_l_max 23
_diffrn_reflns_limit_l_min -22
_diffrn_reflns_number 23998
_diffrn_reflns_theta_max 29.19
_diffrn_reflns_theta_min 1.28
_diffrn_standards_decay_% 0
_exptl_absorpt_coefficient_mu .668
_exptl_absorpt_correction_T_max .89
_exptl_absorpt_correction_T_min .74
_exptl_absorpt_correction_type multi-scan
_exptl_absorpt_process_details
;
 SADABS; Sheldrick, 1996
;
_exptl_crystal_colour colourless
_exptl_crystal_density_diffrn 1.315
_exptl_crystal_description blcok
_exptl_crystal_F_000 1012
_exptl_crystal_size_max .56
_exptl_crystal_size_mid .4
_exptl_crystal_size_min .23
_refine_diff_density_max .806
_refine_diff_density_min -.727
_refine_ls_goodness_of_fit_all 1.599
_refine_ls_goodness_of_fit_ref 1.783
_refine_ls_hydrogen_treatment noref
_refine_ls_matrix_type full
_refine_ls_number_constraints 0
_refine_ls_number_parameters 541
_refine_ls_number_reflns 9008
_refine_ls_number_restraints 0
_refine_ls_R_factor_all .059
_refine_ls_R_factor_gt .041
_refine_ls_shift/su_max .07
_refine_ls_shift/su_mean .002
_refine_ls_structure_factor_coef F
_refine_ls_weighting_scheme calc
_refine_ls_wR_factor_all .053
_refine_ls_wR_factor_ref .051
_reflns_d_resolution_high .729
_reflns_d_resolution_low 15.971
_reflns_limit_h_max 15
_reflns_limit_h_min 0
_reflns_limit_k_max 19
_reflns_limit_k_min -17
_reflns_limit_l_max 22
_reflns_limit_l_min -21
_reflns_number_gt 9008
_reflns_number_total 11918
_reflns_threshold_expression 'F    > 4.00 sig(F   )'
_cod_data_source_file b008135n.txt
_cod_data_source_block imptol
_cod_original_sg_symbol_Hall -p_1
_cod_original_sg_symbol_H-M P_-1
_cod_database_code 7010348

loop_
_symmetry_equiv_pos_as_xyz
+x,+y,+z
-x,-y,-z

loop_
_atom_site_label
_atom_site_fract_x
_atom_site_fract_y
_atom_site_fract_z
_atom_site_U_iso_or_equiv
_atom_site_adp_type
_atom_site_calc_flag
_atom_site_calc_attached_atom
_atom_site_occupancy
_atom_site_disorder_assembly
_atom_site_disorder_group
Ag .42564(2) .297731(16) .333363(13) .0529(2) Uani ? ? 1.00000 ? ?
B .2886(4) .1306(3) .6763(2) .074(4) Uani ? ? 1.00000 ? ?
N11 .3115(2) .20802(17) .59734(14) .053(2) Uani ? ? 1.00000 ? ?
C12 .3770(3) .1913(2) .53011(19) .061(3) Uani ? ? 1.00000 ? ?
N13 .3748(2) .27584(18) .47403(15) .059(2) Uani ? ? 1.00000 ? ?
C14 .3040(3) .3522(2) .5084(2) .061(3) Uani ? ? 1.00000 ? ?
C15 .2649(3) .3112(2) .5834(2) .060(3) Uani ? ? 1.00000 ? ?
N21 .3217(2) .02270(18) .65760(14) .057(2) Uani ? ? 1.00000 ? ?
C22 .4081(3) -.0601(2) .69355(19) .062(3) Uani ? ? 1.00000 ? ?
N23 .4188(2) -.1404(2) .66072(16) .065(2) Uani ? ? 1.00000 ? ?
C24 .3317(3) -.1050(2) .5997(2) .068(3) Uani ? ? 1.00000 ? ?
C25 .2719(3) -.0069(3) .5976(2) .072(3) Uani ? ? 1.00000 ? ?
P1 .26100(6) .28159(5) .25403(4) .0476(6) Uani ? ? 1.00000 ? ?
C111 .1310(2) .3934(2) .21773(17) .050(2) Uani ? ? 1.00000 ? ?
C112 .0973(3) .4682(2) .26351(18) .058(3) Uani ? ? 1.00000 ? ?
C113 -.0028(3) .5524(2) .2407(2) .066(3) Uani ? ? 1.00000 ? ?
C114 -.0734(3) .5650(2) .1734(2) .063(3) Uani ? ? 1.00000 ? ?
C1141 -.1857(4) .6563(3) .1495(3) .098(4) Uani ? ? 1.00000 ? ?
C115 -.0397(3) .4918(3) .1263(2) .078(3) Uani ? ? 1.00000 ? ?
C116 .0606(3) .4078(2) .1475(2) .069(3) Uani ? ? 1.00000 ? ?
C121 .3188(2) .2392(2) .15921(17) .051(2) Uani ? ? 1.00000 ? ?
C122 .4122(3) .2714(2) .1185(2) .063(3) Uani ? ? 1.00000 ? ?
C123 .4592(3) .2421(3) .0460(2) .074(3) Uani ? ? 1.00000 ? ?
C124 .4169(3) .1780(3) .0122(2) .070(3) Uani ? ? 1.00000 ? ?
C1241 .4683(4) .1445(3) -.0663(2) .107(4) Uani ? ? 1.00000 ? ?
C125 .3247(3) .1443(3) .0533(2) .072(3) Uani ? ? 1.00000 ? ?
C126 .2756(3) .1737(2) .1259(2) .064(3) Uani ? ? 1.00000 ? ?
C131 .1942(3) .1825(2) .30765(16) .049(2) Uani ? ? 1.00000 ? ?
C132 .2737(3) .0918(2) .35063(19) .062(3) Uani ? ? 1.00000 ? ?
C133 .2334(3) .0083(2) .3863(2) .067(3) Uani ? ? 1.00000 ? ?
C134 .1140(3) .0138(2) .38275(19) .062(3) Uani ? ? 1.00000 ? ?
C1341 .0725(4) -.0793(3) .4203(3) .094(4) Uani ? ? 1.00000 ? ?
C135 .0346(3) .1062(3) .3437(2) .071(3) Uani ? ? 1.00000 ? ?
C136 .0731(3) .1892(2) .3057(2) .061(3) Uani ? ? 1.00000 ? ?
P2 .54348(6) .42025(6) .29820(4) .0476(6) Uani ? ? 1.00000 ? ?
C211 .4640(2) .5565(2) .28140(16) .049(2) Uani ? ? 1.00000 ? ?
C212 .3481(3) .5930(2) .2456(2) .063(3) Uani ? ? 1.00000 ? ?
C213 .2880(3) .6966(3) .2259(2) .070(3) Uani ? ? 1.00000 ? ?
C214 .3389(3) .7670(2) .2417(2) .067(3) Uani ? ? 1.00000 ? ?
C2141 .2744(4) .8802(3) .2165(3) .101(4) Uani ? ? 1.00000 ? ?
C215 .4515(3) .7303(2) .2805(2) .067(3) Uani ? ? 1.00000 ? ?
C216 .5132(3) .6270(2) .2999(2) .059(3) Uani ? ? 1.00000 ? ?
C221 .6622(2) .3994(2) .37509(16) .047(2) Uani ? ? 1.00000 ? ?
C222 .6355(2) .3753(2) .45890(16) .053(2) Uani ? ? 1.00000 ? ?
C223 .7204(3) .3618(2) .52000(17) .058(3) Uani ? ? 1.00000 ? ?
C224 .8350(3) .3692(2) .49993(19) .057(3) Uani ? ? 1.00000 ? ?
C2241 .9263(3) .3542(3) .5668(2) .087(4) Uani ? ? 1.00000 ? ?
C225 .8619(3) .3919(3) .4165(2) .067(3) Uani ? ? 1.00000 ? ?
C226 .7779(3) .4070(2) .35349(18) .062(3) Uani ? ? 1.00000 ? ?
C231 .6240(3) .4099(2) .20064(16) .050(2) Uani ? ? 1.00000 ? ?
C232 .7056(3) .3172(2) .1951(2) .073(3) Uani ? ? 1.00000 ? ?
C233 .7643(4) .3028(3) .1214(2) .081(4) Uani ? ? 1.00000 ? ?
C234 .7416(4) .3813(3) .0499(2) .077(4) Uani ? ? 1.00000 ? ?
C2341 .8064(5) .3635(4) -.0299(3) .120(6) Uani ? ? 1.00000 ? ?
C235 .6602(4) .4722(3) .0556(2) .084(4) Uani ? ? 1.00000 ? ?
C236 .6033(3) .4877(2) .1294(2) .069(3) Uani ? ? 1.00000 ? ?
C .1361(4) .0381(3) .8629(3) .105(5) Uani ? ? 1.00000 ? ?
Cl1 .05952(16) -.02101(12) .81533(11) .165(2) Uani ? ? 1.00000 ? ?
Cl2 .24893(16) -.04977(12) .92690(12) .173(2) Uani ? ? 1.00000 ? ?
Cl3 .04330(16) .12397(14) .91225(14) .185(3) Uani ? ? 1.00000 ? ?
H1 .33615 .12966 .72224 .09160 Uiso ? ? 1.00000 ? ?
H2 .20469 .15215 .69051 .09160 Uiso ? ? 1.00000 ? ?
H12 .42127 .12435 .52344 .07430 Uiso ? ? 1.00000 ? ?
H14 .28497 .42316 .48339 .07610 Uiso ? ? 1.00000 ? ?
H15 .21367 .34878 .61964 .07730 Uiso ? ? 1.00000 ? ?
H22 .45767 -.06285 .73920 .07440 Uiso ? ? 1.00000 ? ?
H24 .31481 -.14399 .56479 .08690 Uiso ? ? 1.00000 ? ?
H25 .20677 .03581 .56018 .08580 Uiso ? ? 1.00000 ? ?
H112 .14470 .46133 .31176 .07420 Uiso ? ? 1.00000 ? ?
H113 -.02303 .60320 .27294 .08410 Uiso ? ? 1.00000 ? ?
H1141a -.20162 .69322 .19415 .14060 Uiso ? ? 1.00000 ? ?
H1141b -.17597 .70031 .09962 .14060 Uiso ? ? 1.00000 ? ?
H1141c -.25399 .63276 .14563 .14060 Uiso ? ? 1.00000 ? ?
H115 -.08656 .50109 .07760 .09410 Uiso ? ? 1.00000 ? ?
H116 .08210 .35906 .11341 .08710 Uiso ? ? 1.00000 ? ?
H122 .44512 .31399 .14097 .08020 Uiso ? ? 1.00000 ? ?
H123 .52195 .26699 .01868 .08630 Uiso ? ? 1.00000 ? ?
H1241a .51800 .18703 -.09263 .10450 Uiso ? ? 1.00000 ? ?
H1241b .51713 .07579 -.05327 .10450 Uiso ? ? 1.00000 ? ?
H1241c .40526 .15349 -.10425 .10450 Uiso ? ? 1.00000 ? ?
H125 .29435 .09874 .03276 .09160 Uiso ? ? 1.00000 ? ?
H126 .21257 .14893 .15263 .08190 Uiso ? ? 1.00000 ? ?
H132 .35673 .08569 .35579 .07840 Uiso ? ? 1.00000 ? ?
H133 .28971 -.05383 .41334 .08290 Uiso ? ? 1.00000 ? ?
H1341a .03026 -.06944 .47045 .15510 Uiso ? ? 1.00000 ? ?
H1341b .02203 -.08873 .38198 .15510 Uiso ? ? 1.00000 ? ?
H1341c .14215 -.13807 .43376 .15510 Uiso ? ? 1.00000 ? ?
H135 -.04896 .11222 .34408 .09170 Uiso ? ? 1.00000 ? ?
H136 .01545 .25135 .27817 .07690 Uiso ? ? 1.00000 ? ?
H212 .31069 .54572 .23492 .08070 Uiso ? ? 1.00000 ? ?
H213 .20925 .71951 .20104 .08720 Uiso ? ? 1.00000 ? ?
H2141a .21980 .90081 .25798 .14290 Uiso ? ? 1.00000 ? ?
H2141b .33123 .91797 .20706 .14290 Uiso ? ? 1.00000 ? ?
H2141c .22963 .89452 .16470 .14290 Uiso ? ? 1.00000 ? ?
H215 .48746 .77715 .29387 .08820 Uiso ? ? 1.00000 ? ?
H216 .59037 .60357 .32733 .07500 Uiso ? ? 1.00000 ? ?
H222 .55913 .36707 .47463 .06820 Uiso ? ? 1.00000 ? ?
H223 .69983 .34647 .57671 .07510 Uiso ? ? 1.00000 ? ?
H2241a .88939 .34449 .62034 .13540 Uiso ? ? 1.00000 ? ?
H2241b .99310 .29565 .56538 .13540 Uiso ? ? 1.00000 ? ?
H2241c .95339 .41290 .55848 .13540 Uiso ? ? 1.00000 ? ?
H225 .94020 .39760 .40093 .08640 Uiso ? ? 1.00000 ? ?
H226 .79866 .42325 .29619 .07820 Uiso ? ? 1.00000 ? ?
H232 .72150 .26198 .24307 .08970 Uiso ? ? 1.00000 ? ?
H233 .82023 .23868 .11990 .10090 Uiso ? ? 1.00000 ? ?
H2341a .86577 .30141 -.02154 .19200 Uiso ? ? 1.00000 ? ?
H2341b .74991 .37110 -.07296 .19200 Uiso ? ? 1.00000 ? ?
H2341c .84504 .41867 -.05033 .19200 Uiso ? ? 1.00000 ? ?
H235 .64155 .52766 .00695 .10060 Uiso ? ? 1.00000 ? ?
H236 .54839 .55172 .13152 .08310 Uiso ? ? 1.00000 ? ?
H .17052 .07665 .81911 .12920 Uiso ? ? 1.00000 ? ?

loop_
_atom_site_aniso_label
_atom_site_aniso_U_11
_atom_site_aniso_U_22
_atom_site_aniso_U_33
_atom_site_aniso_U_12
_atom_site_aniso_U_13
_atom_site_aniso_U_23
Ag .05765(14) .05337(14) .04998(14) -.02440(10) -.00689(9) -.00415(9)
B .092(3) .065(2) .061(2) -.022(2) .020(2) -.0122(18)
N11 .0573(14) .0487(14) .0512(14) -.0135(11) .0071(11) -.0114(11)
C12 .077(2) .0451(16) .0558(18) -.0120(15) .0124(15) -.0104(13)
N13 .0728(17) .0535(15) .0521(14) -.0252(13) .0040(12) -.0083(11)
C14 .072(2) .0461(17) .065(2) -.0174(15) -.0013(16) -.0103(14)
C15 .0581(18) .0558(18) .069(2) -.0125(15) .0054(15) -.0248(15)
N21 .0582(15) .0539(14) .0525(14) -.0158(12) .0057(11) -.0033(11)
C22 .0587(18) .065(2) .0588(19) -.0174(16) -.0029(14) -.0089(15)
N23 .0651(16) .0583(16) .0648(16) -.0135(13) -.0095(13) -.0051(13)
C24 .072(2) .058(2) .076(2) -.0235(17) -.0193(17) -.0073(16)
C25 .066(2) .064(2) .078(2) -.0115(17) -.0210(17) -.0053(17)
P1 .0497(4) .0499(4) .0456(4) -.0194(3) -.0045(3) -.0086(3)
C111 .0518(16) .0498(16) .0512(16) -.0223(13) -.0054(12) -.0064(12)
C112 .0555(17) .068(2) .0532(17) -.0193(15) .0004(13) -.0187(14)
C113 .063(2) .064(2) .074(2) -.0158(16) .0054(16) -.0257(16)
C114 .0561(18) .0548(18) .074(2) -.0153(15) .0015(15) -.0069(15)
C1141 .075(3) .077(3) .125(4) -.002(2) -.016(2) -.012(2)
C115 .076(2) .072(2) .077(2) -.0130(18) -.0313(18) -.0078(18)
C116 .075(2) .064(2) .067(2) -.0101(17) -.0171(16) -.0239(16)
C121 .0515(16) .0501(16) .0469(15) -.0126(13) -.0048(12) -.0068(12)
C122 .067(2) .063(2) .0588(19) -.0237(16) .0040(15) -.0109(15)
C123 .067(2) .076(2) .066(2) -.0130(18) .0112(17) -.0014(17)
C124 .073(2) .066(2) .0499(18) .0069(17) -.0000(16) -.0078(15)
C1241 .117(3) .105(3) .065(2) .014(3) .019(2) -.020(2)
C125 .085(2) .068(2) .062(2) -.0146(18) -.0014(18) -.0268(17)
C126 .068(2) .068(2) .061(2) -.0237(16) .0038(15) -.0211(15)
C131 .0570(16) .0536(16) .0422(15) -.0229(13) -.0001(12) -.0130(12)
C132 .0577(18) .066(2) .0626(19) -.0277(15) -.0085(14) -.0003(15)
C133 .076(2) .061(2) .060(2) -.0231(17) -.0044(16) .0004(15)
C134 .075(2) .063(2) .0563(18) -.0338(17) .0096(15) -.0137(15)
C1341 .107(3) .079(3) .107(3) -.056(2) .015(2) -.006(2)
C135 .059(2) .078(2) .083(2) -.0344(18) .0127(17) -.0163(18)
C136 .0549(18) .0569(18) .070(2) -.0184(15) .0012(15) -.0099(15)
P2 .0530(4) .0521(4) .0417(4) -.0244(3) -.0025(3) -.0061(3)
C211 .0508(15) .0572(16) .0417(15) -.0203(13) .0012(12) -.0118(12)
C212 .0587(18) .071(2) .065(2) -.0208(16) -.0087(15) -.0223(16)
C213 .061(2) .075(2) .067(2) -.0058(17) -.0079(15) -.0206(17)
C214 .074(2) .063(2) .0551(19) -.0096(17) .0118(16) -.0157(15)
C2141 .109(3) .067(2) .106(3) .005(2) .012(3) -.025(2)
C215 .077(2) .060(2) .071(2) -.0293(17) .0063(17) -.0200(16)
C216 .0555(17) .0581(18) .068(2) -.0225(15) -.0029(14) -.0157(15)
C221 .0479(15) .0477(15) .0450(15) -.0182(12) -.0018(11) -.0068(11)
C222 .0496(16) .0647(18) .0463(16) -.0249(14) .0028(12) -.0081(13)
C223 .0635(19) .069(2) .0440(16) -.0239(15) -.0012(13) -.0115(13)
C224 .0564(17) .0533(17) .0600(19) -.0135(14) -.0116(14) -.0146(14)
C2241 .078(2) .099(3) .089(3) -.034(2) -.030(2) -.016(2)
C225 .0447(16) .089(2) .074(2) -.0262(16) -.0009(15) -.0208(18)
C226 .0566(18) .081(2) .0519(17) -.0305(16) .0048(14) -.0122(15)
C231 .0586(17) .0532(17) .0462(16) -.0258(14) .0008(12) -.0132(12)
C232 .095(3) .058(2) .060(2) -.0234(19) .0107(18) -.0022(15)
C233 .101(3) .064(2) .076(2) -.022(2) .026(2) -.0241(18)
C234 .101(3) .089(3) .054(2) -.044(2) .0154(18) -.0264(18)
C2341 .163(5) .131(4) .073(3) -.046(3) .045(3) -.042(3)
C235 .108(3) .081(3) .049(2) -.022(2) .0057(19) .0010(17)
C236 .086(2) .063(2) .0491(18) -.0149(17) .0036(16) -.0035(14)
C .117(4) .099(3) .093(3) -.029(3) .009(3) -.014(2)
Cl1 .1619(14) .1387(12) .1908(16) -.0169(10) -.0787(12) -.0506(11)
Cl2 .1724(15) .1271(12) .2076(17) -.0123(10) -.0989(13) -.0371(11)
Cl3 .1469(14) .1578(15) .273(2) -.0345(12) .0384(15) -.1178(16)

loop_
_atom_type_symbol
_atom_type_description
_atom_type_oxidation_number
_atom_type_number_in_cell
_atom_type_scat_dispersion_real
_atom_type_scat_dispersion_imag
_atom_type_scat_source
C ? 0 98 .002 .002 'Int Tables Vol IV Tables 2.2B and 2.3.1'
H ? 0 102 0 0 'Int Tables Vol IV Tables 2.2B and 2.3.1'
Ag ? 0 2 -1.085 1.101 'Int Tables Vol IV Tables 2.2B and 2.3.1'
B ? 0 2 0 .001 'Int Tables Vol IV Tables 2.2B and 2.3.1'
Cl ? 0 6 .132 .159 'Int Tables Vol IV Tables 2.2B and 2.3.1'
N ? 0 8 .004 .003 'Int Tables Vol IV Tables 2.2B and 2.3.1'
P ? 0 4 .09 .095 'Int Tables Vol IV Tables 2.2B and 2.3.1'

loop_
_diffrn_attenuator_code
_diffrn_attenuator_scale
? ?

loop_
_geom_angle_atom_site_label_1
_geom_angle_atom_site_label_2
_geom_angle_atom_site_label_3
_geom_angle_site_symmetry_1
_geom_angle_site_symmetry_2
_geom_angle_site_symmetry_3
_geom_angle
_geom_angle_publ_flag
N13 Ag P1 . . . 108.50(7) ?
N13 Ag P2 . . . 109.96(8) ?
N13 Ag N23 . . '2 656' 99.48(8) ?
P1 Ag P2 . . . 129.66(2) ?
P1 Ag N23 . . '2 656' 103.57(8) ?
P2 Ag N23 . . '2 656' 100.82(7) ?
N11 B N21 . . . 109.3(3) ?
N11 B H1 . . . 109.6(4) ?
N11 B H2 . . . 109.1(3) ?
N21 B H1 . . . 110.4(3) ?
N21 B H2 . . . 109.9(4) ?
H1 B H2 . . . 108.4(4) ?
B N11 C12 . . . 130.0(3) ?
B N11 C15 . . . 125.1(3) ?
C12 N11 C15 . . . 104.9(2) ?
N11 C12 N13 . . . 113.5(3) ?
N11 C12 H12 . . . 123.0(3) ?
N13 C12 H12 . . . 123.4(3) ?
Ag N13 C12 . . . 129.6(2) ?
Ag N13 C14 . . . 123.85(17) ?
C12 N13 C14 . . . 104.3(2) ?
N13 C14 C15 . . . 109.3(3) ?
N13 C14 H14 . . . 125.2(3) ?
C15 C14 H14 . . . 125.5(3) ?
N11 C15 C14 . . . 108.0(3) ?
N11 C15 H15 . . . 126.5(3) ?
C14 C15 H15 . . . 125.5(3) ?
B N21 C22 . . . 127.6(3) ?
B N21 C25 . . . 127.8(2) ?
C22 N21 C25 . . . 104.6(3) ?
N21 C22 N23 . . . 113.5(3) ?
N21 C22 H22 . . . 123.5(3) ?
N23 C22 H22 . . . 122.9(3) ?
C22 N23 C24 . . . 104.1(2) ?
C22 N23 Ag . . '2 656' 133.3(2) ?
C24 N23 Ag . . '2 656' 120.6(2) ?
N23 C24 C25 . . . 109.5(3) ?
N23 C24 H24 . . . 125.3(3) ?
C25 C24 H24 . . . 125.2(3) ?
N21 C25 C24 . . . 108.2(3) ?
N21 C25 H25 . . . 125.6(3) ?
C24 C25 H25 . . . 126.2(4) ?
Ag P1 C111 . . . 119.47(11) ?
Ag P1 C121 . . . 110.38(10) ?
Ag P1 C131 . . . 114.27(9) ?
C111 P1 C121 . . . 104.19(12) ?
C111 P1 C131 . . . 104.17(13) ?
C121 P1 C131 . . . 102.61(14) ?
P1 C111 C112 . . . 118.7(2) ?
P1 C111 C116 . . . 124.2(2) ?
C112 C111 C116 . . . 117.1(2) ?
C111 C112 C113 . . . 121.2(3) ?
C111 C112 H112 . . . 119.4(3) ?
C113 C112 H112 . . . 119.4(3) ?
C112 C113 C114 . . . 121.6(3) ?
C112 C113 H113 . . . 119.3(3) ?
C114 C113 H113 . . . 119.0(3) ?
C113 C114 C1141 . . . 121.7(3) ?
C113 C114 C115 . . . 117.8(3) ?
C1141 C114 C115 . . . 120.5(3) ?
C114 C1141 H1141a . . . 108.5(4) ?
C114 C1141 H1141b . . . 111.7(4) ?
C114 C1141 H1141c . . . 109.4(4) ?
H1141a C1141 H1141b . . . 109.3(4) ?
H1141a C1141 H1141c . . . 107.1(4) ?
H1141b C1141 H1141c . . . 110.7(4) ?
C114 C115 C116 . . . 121.4(3) ?
C114 C115 H115 . . . 118.7(3) ?
C116 C115 H115 . . . 119.9(4) ?
C111 C116 C115 . . . 120.8(3) ?
C111 C116 H116 . . . 119.6(3) ?
C115 C116 H116 . . . 119.5(3) ?
P1 C121 C122 . . . 118.8(3) ?
P1 C121 C126 . . . 123.6(2) ?
C122 C121 C126 . . . 117.6(3) ?
C121 C122 C123 . . . 121.3(4) ?
C121 C122 H122 . . . 119.3(3) ?
C123 C122 H122 . . . 119.4(3) ?
C122 C123 C124 . . . 121.6(3) ?
C122 C123 H123 . . . 119.2(4) ?
C124 C123 H123 . . . 119.1(4) ?
C123 C124 C1241 . . . 122.2(4) ?
C123 C124 C125 . . . 117.4(3) ?
C1241 C124 C125 . . . 120.4(4) ?
C124 C1241 H1241a . . . 108.3(4) ?
C124 C1241 H1241b . . . 110.5(3) ?
C124 C1241 H1241c . . . 110.4(4) ?
H1241a C1241 H1241b . . . 108.6(4) ?
H1241a C1241 H1241c . . . 108.3(3) ?
H1241b C1241 H1241c . . . 110.7(5) ?
C124 C125 C126 . . . 121.8(4) ?
C124 C125 H125 . . . 119.9(3) ?
C126 C125 H125 . . . 118.3(4) ?
C121 C126 C125 . . . 120.3(3) ?
C121 C126 H126 . . . 120.2(3) ?
C125 C126 H126 . . . 119.6(4) ?
P1 C131 C132 . . . 116.4(2) ?
P1 C131 C136 . . . 125.6(2) ?
C132 C131 C136 . . . 118.0(3) ?
C131 C132 C133 . . . 120.8(3) ?
C131 C132 H132 . . . 120.3(3) ?
C133 C132 H132 . . . 118.9(3) ?
C132 C133 C134 . . . 121.4(3) ?
C132 C133 H133 . . . 119.4(4) ?
C134 C133 H133 . . . 119.2(4) ?
C133 C134 C1341 . . . 120.5(3) ?
C133 C134 C135 . . . 117.4(3) ?
C1341 C134 C135 . . . 122.1(3) ?
C134 C1341 H1341a . . . 108.8(4) ?
C134 C1341 H1341b . . . 110.0(3) ?
C134 C1341 H1341c . . . 108.7(4) ?
H1341a C1341 H1341b . . . 110.4(5) ?
H1341a C1341 H1341c . . . 108.8(4) ?
H1341b C1341 H1341c . . . 110.0(5) ?
C134 C135 C136 . . . 122.1(3) ?
C134 C135 H135 . . . 118.1(4) ?
C136 C135 H135 . . . 119.8(3) ?
C131 C136 C135 . . . 120.2(2) ?
C131 C136 H136 . . . 120.2(3) ?
C135 C136 H136 . . . 119.6(3) ?
Ag P2 C211 . . . 118.85(10) ?
Ag P2 C221 . . . 114.09(9) ?
Ag P2 C231 . . . 111.01(11) ?
C211 P2 C221 . . . 103.84(13) ?
C211 P2 C231 . . . 103.17(12) ?
C221 P2 C231 . . . 104.36(13) ?
P2 C211 C212 . . . 118.6(3) ?
P2 C211 C216 . . . 123.8(2) ?
C212 C211 C216 . . . 117.6(3) ?
C211 C212 C213 . . . 120.7(3) ?
C211 C212 H212 . . . 119.2(3) ?
C213 C212 H212 . . . 120.1(3) ?
C212 C213 C214 . . . 121.6(3) ?
C212 C213 H213 . . . 119.0(4) ?
C214 C213 H213 . . . 119.4(3) ?
C213 C214 C2141 . . . 121.1(3) ?
C213 C214 C215 . . . 117.6(3) ?
C2141 C214 C215 . . . 121.3(4) ?
C214 C2141 H2141a . . . 110.4(3) ?
C214 C2141 H2141b . . . 110.4(4) ?
C214 C2141 H2141c . . . 108.9(4) ?
H2141a C2141 H2141b . . . 110.3(5) ?
H2141a C2141 H2141c . . . 108.8(4) ?
H2141b C2141 H2141c . . . 108.0(4) ?
C214 C215 C216 . . . 121.3(4) ?
C214 C215 H215 . . . 119.3(3) ?
C216 C215 H215 . . . 119.4(3) ?
C211 C216 C215 . . . 121.1(3) ?
C211 C216 H216 . . . 119.2(3) ?
C215 C216 H216 . . . 119.7(4) ?
P2 C221 C222 . . . 118.0(2) ?
P2 C221 C226 . . . 123.5(2) ?
C222 C221 C226 . . . 118.6(3) ?
C221 C222 C223 . . . 120.6(3) ?
C221 C222 H222 . . . 119.7(3) ?
C223 C222 H222 . . . 119.6(3) ?
C222 C223 C224 . . . 121.7(3) ?
C222 C223 H223 . . . 119.2(3) ?
C224 C223 H223 . . . 119.1(3) ?
C223 C224 C2241 . . . 121.1(3) ?
C223 C224 C225 . . . 117.6(3) ?
C2241 C224 C225 . . . 121.3(3) ?
C224 C2241 H2241a . . . 109.2(3) ?
C224 C2241 H2241b . . . 110.0(4) ?
C224 C2241 H2241c . . . 109.7(3) ?
H2241a C2241 H2241b . . . 109.1(3) ?
H2241a C2241 H2241c . . . 109.1(4) ?
H2241b C2241 H2241c . . . 109.7(4) ?
C224 C225 C226 . . . 122.1(3) ?
C224 C225 H225 . . . 119.3(3) ?
C226 C225 H225 . . . 118.6(3) ?
C221 C226 C225 . . . 119.5(3) ?
C221 C226 H226 . . . 120.2(3) ?
C225 C226 H226 . . . 120.4(3) ?
P2 C231 C232 . . . 118.9(2) ?
P2 C231 C236 . . . 124.0(2) ?
C232 C231 C236 . . . 117.0(3) ?
C231 C232 C233 . . . 121.6(3) ?
C231 C232 H232 . . . 119.0(3) ?
C233 C232 H232 . . . 119.4(3) ?
C232 C233 C234 . . . 120.8(3) ?
C232 C233 H233 . . . 119.4(3) ?
C234 C233 H233 . . . 119.8(4) ?
C233 C234 C2341 . . . 119.8(3) ?
C233 C234 C235 . . . 117.3(3) ?
C2341 C234 C235 . . . 122.9(3) ?
C234 C2341 H2341a . . . 112.0(4) ?
C234 C2341 H2341b . . . 110.6(5) ?
C234 C2341 H2341c . . . 108.0(5) ?
H2341a C2341 H2341b . . . 112.0(6) ?
H2341a C2341 H2341c . . . 108.5(5) ?
H2341b C2341 H2341c . . . 105.5(4) ?
C234 C235 C236 . . . 122.2(3) ?
C234 C235 H235 . . . 119.3(3) ?
C236 C235 H235 . . . 118.6(3) ?
C231 C236 C235 . . . 121.1(3) ?
C231 C236 H236 . . . 118.8(3) ?
C235 C236 H236 . . . 120.1(3) ?
Cl1 C Cl2 . . . 110.8(3) ?
Cl1 C Cl3 . . . 112.7(3) ?
Cl1 C H . . . 105.6(4) ?
Cl2 C Cl3 . . . 112.6(3) ?
Cl2 C H . . . 109.1(4) ?
Cl3 C H . . . 105.6(4) ?

loop_
_geom_bond_atom_site_label_1
_geom_bond_atom_site_label_2
_geom_bond_site_symmetry_1
_geom_bond_site_symmetry_2
_geom_bond_distance
_geom_bond_publ_flag
Ag N13 . . 2.327(2) ?
Ag P1 . . 2.4593(9) ?
Ag P2 . . 2.4596(9) ?
Ag N23 . '2 656' 2.380(2) ?
B N11 . . 1.556(5) ?
B N21 . . 1.549(5) ?
B H1 . . .952(5) ?
B H2 . . .960(4) ?
N11 C12 . . 1.333(4) ?
N11 C15 . . 1.355(4) ?
C12 N13 . . 1.319(4) ?
C12 H12 . . .955(3) ?
N13 C14 . . 1.359(4) ?
C14 C15 . . 1.351(4) ?
C14 H14 . . .948(3) ?
C15 H15 . . .952(3) ?
N21 C22 . . 1.321(3) ?
N21 C25 . . 1.368(5) ?
C22 N23 . . 1.332(5) ?
C22 H22 . . .955(3) ?
N23 C24 . . 1.356(4) ?
C24 C25 . . 1.338(5) ?
C24 H24 . . .944(4) ?
C25 H25 . . .954(3) ?
P1 C111 . . 1.823(2) ?
P1 C121 . . 1.820(3) ?
P1 C131 . . 1.824(3) ?
C111 C112 . . 1.384(5) ?
C111 C116 . . 1.388(5) ?
C112 C113 . . 1.378(4) ?
C112 H112 . . .957(3) ?
C113 C114 . . 1.356(5) ?
C113 H113 . . .953(4) ?
C114 C1141 . . 1.518(4) ?
C114 C115 . . 1.382(5) ?
C1141 H1141a . . .973(5) ?
C1141 H1141b . . .930(4) ?
C1141 H1141c . . .956(5) ?
C115 C116 . . 1.374(4) ?
C115 H115 . . .951(4) ?
C116 H116 . . .953(4) ?
C121 C122 . . 1.380(5) ?
C121 C126 . . 1.394(5) ?
C122 C123 . . 1.382(5) ?
C122 H122 . . .947(4) ?
C123 C124 . . 1.375(6) ?
C123 H123 . . .949(4) ?
C124 C1241 . . 1.508(5) ?
C124 C125 . . 1.380(5) ?
C1241 H1241a . . .969(5) ?
C1241 H1241b . . .942(4) ?
C1241 H1241c . . .944(5) ?
C125 C126 . . 1.390(5) ?
C125 H125 . . .948(4) ?
C126 H126 . . .947(4) ?
C131 C132 . . 1.383(3) ?
C131 C136 . . 1.380(4) ?
C132 C133 . . 1.388(5) ?
C132 H132 . . .946(3) ?
C133 C134 . . 1.366(5) ?
C133 H133 . . .944(3) ?
C134 C1341 . . 1.518(6) ?
C134 C135 . . 1.378(4) ?
C1341 H1341a . . .953(4) ?
C1341 H1341b . . .937(5) ?
C1341 H1341c . . .956(4) ?
C135 C136 . . 1.378(5) ?
C135 H135 . . .945(3) ?
C136 H136 . . .953(3) ?
P2 C211 . . 1.820(3) ?
P2 C221 . . 1.827(3) ?
P2 C231 . . 1.825(3) ?
C211 C212 . . 1.391(4) ?
C211 C216 . . 1.379(5) ?
C212 C213 . . 1.380(4) ?
C212 H212 . . .948(4) ?
C213 C214 . . 1.374(6) ?
C213 H213 . . .949(3) ?
C214 C2141 . . 1.508(5) ?
C214 C215 . . 1.380(5) ?
C2141 H2141a . . .940(4) ?
C2141 H2141b . . .950(5) ?
C2141 H2141c . . .968(5) ?
C215 C216 . . 1.381(4) ?
C215 H215 . . .948(4) ?
C216 H216 . . .951(3) ?
C221 C222 . . 1.381(4) ?
C221 C226 . . 1.398(4) ?
C222 C223 . . 1.383(4) ?
C222 H222 . . .942(3) ?
C223 C224 . . 1.381(5) ?
C223 H223 . . .941(3) ?
C224 C2241 . . 1.499(5) ?
C224 C225 . . 1.375(4) ?
C2241 H2241a . . .957(4) ?
C2241 H2241b . . .948(3) ?
C2241 H2241c . . .948(5) ?
C225 C226 . . 1.392(5) ?
C225 H225 . . .952(3) ?
C226 H226 . . .951(3) ?
C231 C232 . . 1.380(4) ?
C231 C236 . . 1.378(4) ?
C232 C233 . . 1.383(5) ?
C232 H232 . . .950(3) ?
C233 C234 . . 1.385(5) ?
C233 H233 . . .943(3) ?
C234 C2341 . . 1.511(6) ?
C234 C235 . . 1.361(5) ?
C2341 H2341a . . .920(5) ?
C2341 H2341b . . .954(5) ?
C2341 H2341c . . .994(6) ?
C235 C236 . . 1.380(5) ?
C235 H235 . . .959(3) ?
C236 H236 . . .940(3) ?
C Cl1 . . 1.706(6) ?
C Cl2 . . 1.704(4) ?
C Cl3 . . 1.689(5) ?
C H . . .943(5) ?

loop_
_geom_contact_atom_site_label_1
_geom_contact_atom_site_label_2
_geom_contact_distance
_geom_contact_site_symmetry_1
_geom_contact_site_symmetry_2
_geom_contact_publ_flag
Ag C12 3.328(3) . . ?
Ag C14 3.285(3) . . ?
Ag C22 3.434(3) . '2 656' ?
Ag C24 3.284(3) . '2 656' ?
Ag C111 3.712(3) . . ?
Ag C112 3.898(3) . . ?
Ag C121 3.532(3) . . ?
Ag C122 3.649(3) . . ?
Ag C131 3.614(3) . . ?
Ag C132 3.773(4) . . ?
Ag C211 3.699(3) . . ?
Ag C212 3.904(3) . . ?
Ag C221 3.614(3) . . ?
Ag C222 3.813(3) . . ?
Ag C231 3.549(3) . . ?
Ag C232 3.904(4) . . ?
Ag H12 3.4950(3) . . ?
Ag H14 3.4219(3) . . ?
Ag H22 3.6245(3) . '2 656' ?
Ag H24 3.3803(3) . '2 656' ?
Ag H112 3.3508(3) . . ?
Ag H122 3.1160(3) . . ?
Ag H132 3.2525(3) . . ?
Ag H212 3.3695(3) . . ?
Ag H222 3.3274(3) . . ?
Ag H232 3.6023(3) . . ?
B C12 2.620(5) . . ?
B N13 3.734(5) . . ?
B C14 3.694(5) . . ?
B C15 2.584(5) . . ?
B C22 2.577(5) . . ?
B N23 3.717(5) . . ?
B C24 3.702(6) . . ?
B C25 2.621(6) . . ?
B C 3.629(6) . . ?
B H12 2.880(4) . . ?
B H15 2.862(4) . . ?
B H22 2.827(4) . . ?
B H25 2.908(5) . . ?
B H1141a 3.522(4) . '2 566' ?
B H215 3.336(5) . '2 666' ?
B H 2.722(4) . . ?
N11 N13 2.218(3) . . ?
N11 C14 2.188(4) . . ?
N11 N21 2.534(3) . . ?
N11 H1 2.079(2) . . ?
N11 H2 2.079(2) . . ?
N11 H12 2.019(2) . . ?
N11 H15 2.068(2) . . ?
C12 C14 2.114(4) . . ?
C12 C15 2.131(4) . . ?
C12 N21 2.982(4) . . ?
N13 C15 2.211(4) . . ?
N13 P1 3.886(3) . . ?
N13 P2 3.921(3) . . ?
N13 H12 2.010(2) . . ?
N13 H14 2.057(2) . . ?
N13 H222 2.807(3) . . ?
C14 H15 2.056(3) . . ?
C15 H1 2.935(3) . . ?
C15 H2 2.752(3) . . ?
C15 H14 2.052(3) . . ?
C15 H216 2.949(4) . '2 666' ?
N21 N23 2.219(3) . . ?
N21 C24 2.192(5) . . ?
N21 H1 2.082(3) . . ?
N21 H2 2.082(2) . . ?
N21 H12 2.739(2) . . ?
N21 H22 2.012(2) . . ?
N21 H25 2.075(3) . . ?
C22 C24 2.120(5) . . ?
C22 C25 2.128(5) . . ?
C22 H1 2.692(3) . . ?
C22 H132 2.743(3) . '2 656' ?
N23 C25 2.200(4) . . ?
N23 P1 3.803(2) . '2 656' ?
N23 P2 3.730(3) . '2 656' ?
N23 H22 2.017(3) . . ?
N23 H24 2.052(3) . . ?
N23 H132 2.911(3) . '2 656' ?
N23 H232 2.868(3) . '2 656' ?
C24 H25 2.051(3) . . ?
C25 H2 2.891(4) . . ?
C25 H12 2.925(4) . . ?
C25 H24 2.034(4) . . ?
P1 C112 2.768(3) . . ?
P1 C116 2.845(3) . . ?
P1 C122 2.763(3) . . ?
P1 C126 2.839(4) . . ?
P1 C132 2.736(3) . . ?
P1 C133 4.050(3) . . ?
P1 C136 2.856(4) . . ?
P1 P2 4.4520(13) . . ?
P1 H22 3.7309(7) . '2 656' ?
P1 H112 2.8344(8) . . ?
P1 H116 2.9632(7) . . ?
P1 H122 2.8264(7) . . ?
P1 H126 2.9588(9) . . ?
P1 H132 2.7969(6) . . ?
P1 H136 2.9950(8) . . ?
P1 H212 3.8706(9) . . ?
C111 C113 2.406(4) . . ?
C111 C114 2.806(4) . . ?
C111 C115 2.402(4) . . ?
C111 C121 2.874(4) . . ?
C111 C131 2.877(4) . . ?
C111 H112 2.033(3) . . ?
C111 H116 2.035(3) . . ?
C111 H136 2.707(3) . . ?
C112 C114 2.387(4) . . ?
C112 C115 2.724(5) . . ?
C112 C116 2.365(5) . . ?
C112 H113 2.023(3) . . ?
C112 H212 2.966(3) . . ?
C113 C1141 2.512(5) . . ?
C113 C115 2.344(6) . . ?
C113 C116 2.730(5) . . ?
C113 H112 2.028(3) . . ?
C113 H1141a 2.556(3) . . ?
C114 C116 2.403(4) . . ?
C114 H113 2.000(4) . . ?
C114 H1141a 2.047(3) . . ?
C114 H1141b 2.052(3) . . ?
C114 H1141c 2.045(3) . . ?
C114 H115 2.019(4) . . ?
C1141 C115 2.518(5) . . ?
C1141 H113 2.657(4) . . ?
C1141 H115 2.651(4) . . ?
C115 H1141b 2.822(3) . . ?
C115 H1141c 2.726(3) . . ?
C115 H116 2.021(3) . . ?
C115 H2341c 2.988(4) . '2 665' ?
C116 H115 2.024(3) . . ?
C116 H136 2.848(3) . . ?
C121 C123 2.407(4) . . ?
C121 C124 2.820(4) . . ?
C121 C125 2.414(5) . . ?
C121 C131 2.844(4) . . ?
C121 H116 2.785(2) . . ?
C121 H122 2.020(3) . . ?
C121 H126 2.041(3) . . ?
C122 C124 2.407(5) . . ?
C122 C125 2.735(6) . . ?
C122 C126 2.372(5) . . ?
C122 H123 2.023(3) . . ?
C122 H235 2.997(3) . '2 665' ?
C123 C1241 2.525(6) . . ?
C123 C125 2.353(6) . . ?
C123 C126 2.744(5) . . ?
C123 H122 2.023(4) . . ?
C123 H1241a 2.567(4) . . ?
C124 C126 2.420(5) . . ?
C124 H123 2.015(4) . . ?
C124 H1241a 2.033(3) . . ?
C124 H1241b 2.038(3) . . ?
C124 H1241c 2.040(3) . . ?
C124 H125 2.027(4) . . ?
C1241 C125 2.508(5) . . ?
C1241 H123 2.678(5) . . ?
C1241 H125 2.661(5) . . ?
C125 H1241b 2.836(3) . . ?
C125 H1241c 2.693(3) . . ?
C125 H126 2.032(3) . . ?
C126 H116 2.852(3) . . ?
C126 H125 2.020(4) . . ?
C131 C133 2.409(4) . . ?
C131 C134 2.807(5) . . ?
C131 C135 2.391(5) . . ?
C131 H126 2.683(3) . . ?
C131 H132 2.032(2) . . ?
C131 H136 2.034(3) . . ?
C132 C134 2.401(5) . . ?
C132 C135 2.723(5) . . ?
C132 C136 2.368(4) . . ?
C132 H133 2.026(3) . . ?
C133 C1341 2.505(6) . . ?
C133 C135 2.345(4) . . ?
C133 C136 2.741(4) . . ?
C133 H25 2.959(3) . . ?
C133 H132 2.023(4) . . ?
C133 H1341c 2.540(4) . . ?
C133 H2141a 2.901(4) . '1 545' ?
C134 C136 2.413(4) . . ?
C134 H133 2.004(3) . . ?
C134 H1341a 2.981(3) . '2 556' ?
C134 H1341a 2.036(3) . . ?
C134 H1341b 2.040(4) . . ?
C134 H1341c 2.037(3) . . ?
C134 H135 2.005(3) . . ?
C134 H2141a 2.882(3) . '1 545' ?
C1341 C135 2.536(5) . . ?
C1341 H133 2.641(5) . . ?
C1341 H135 2.671(3) . . ?
C135 H1341a 2.849(3) . . ?
C135 H1341b 2.715(4) . . ?
C135 H136 2.026(3) . . ?
C136 H126 2.990(3) . . ?
C136 H135 2.022(3) . . ?
P2 C212 2.770(3) . . ?
P2 C216 2.830(3) . . ?
P2 C222 2.759(3) . . ?
P2 C226 2.848(3) . . ?
P2 C232 2.768(3) . . ?
P2 C236 2.835(3) . . ?
P2 H24 3.9148(7) . '2 656' ?
P2 H122 3.6526(9) . . ?
P2 H212 2.8336(7) . . ?
P2 H216 2.9380(9) . . ?
P2 H222 2.8203(7) . . ?
P2 H226 2.9682(8) . . ?
P2 H232 2.8283(7) . . ?
P2 H236 2.9344(7) . . ?
C211 C213 2.409(4) . . ?
C211 C214 2.810(4) . . ?
C211 C215 2.403(5) . . ?
C211 C221 2.871(3) . . ?
C211 C231 2.856(4) . . ?
C211 H212 2.030(3) . . ?
C211 H216 2.021(3) . . ?
C211 H236 2.609(3) . . ?
C212 C214 2.404(5) . . ?
C212 C215 2.737(6) . . ?
C212 C216 2.369(5) . . ?
C212 H213 2.019(3) . . ?
C212 H2341b 2.985(3) . '2 665' ?
C212 H236 2.910(3) . . ?
C213 C2141 2.510(6) . . ?
C213 C215 2.355(6) . . ?
C213 C216 2.735(4) . . ?
C213 H212 2.029(4) . . ?
C213 H2141a 2.907(4) . . ?
C213 H2141c 2.618(3) . . ?
C213 H2341b 2.981(4) . '2 665' ?
C214 C216 2.407(4) . . ?
C214 H1241a 2.941(3) . '2 665' ?
C214 H213 2.017(4) . . ?
C214 H2141a 2.037(3) . . ?
C214 H2141b 2.044(3) . . ?
C214 H2141c 2.039(3) . . ?
C214 H215 2.020(4) . . ?
C2141 C215 2.518(5) . . ?
C2141 H213 2.659(5) . . ?
C2141 H215 2.668(4) . . ?
C215 H2141a 2.982(3) . . ?
C215 H2141b 2.615(3) . . ?
C215 H216 2.029(3) . . ?
C216 H215 2.022(3) . . ?
C221 C223 2.401(4) . . ?
C221 C224 2.811(4) . . ?
C221 C225 2.410(4) . . ?
C221 C231 2.885(4) . . ?
C221 H216 2.672(3) . . ?
C221 H222 2.021(3) . . ?
C221 H226 2.048(3) . . ?
C222 C224 2.413(4) . . ?
C222 C225 2.743(4) . . ?
C222 C226 2.389(4) . . ?
C222 H223 2.017(3) . . ?
C223 C2241 2.509(5) . . ?
C223 C225 2.357(4) . . ?
C223 C226 2.754(4) . . ?
C223 H14 2.996(3) . '2 666' ?
C223 H222 2.022(3) . . ?
C223 H2241a 2.544(3) . . ?
C224 C226 2.421(4) . . ?
C224 H14 2.902(3) . '2 666' ?
C224 H223 2.014(3) . . ?
C224 H2241a 2.026(3) . . ?
C224 H2241b 2.030(3) . . ?
C224 H2241c 2.027(4) . . ?
C224 H225 2.018(3) . . ?
C2241 C225 2.506(5) . . ?
C2241 H223 2.654(4) . . ?
C2241 H225 2.657(4) . . ?
C225 H2241b 2.780(3) . . ?
C225 H2241c 2.724(4) . . ?
C225 H226 2.045(3) . . ?
C226 H216 2.910(3) . . ?
C226 H225 2.028(3) . . ?
C231 C233 2.412(5) . . ?
C231 C234 2.815(4) . . ?
C231 C235 2.401(4) . . ?
C231 H226 2.700(3) . . ?
C231 H232 2.019(2) . . ?
C231 H236 2.008(2) . . ?
C232 C234 2.407(5) . . ?
C232 C235 2.718(4) . . ?
C232 C236 2.352(4) . . ?
C232 H226 2.909(4) . . ?
C232 H233 2.021(3) . . ?
C233 C2341 2.506(6) . . ?
C233 C235 2.345(5) . . ?
C233 C236 2.732(5) . . ?
C233 H232 2.027(4) . . ?
C233 H2341a 2.571(4) . . ?
C234 C236 2.399(5) . . ?
C234 H233 2.027(3) . . ?
C234 H2341a 2.042(4) . . ?
C234 H2341b 2.051(4) . . ?
C234 H2341c 2.049(4) . . ?
C234 H235 2.012(3) . . ?
C2341 C235 2.524(6) . . ?
C2341 H233 2.651(4) . . ?
C2341 H235 2.686(5) . . ?
C235 H2341b 2.800(4) . . ?
C235 H2341c 2.725(4) . . ?
C235 H236 2.022(4) . . ?
C236 H235 2.022(3) . . ?
Cl1 Cl2 2.806(3) . . ?
Cl1 Cl3 2.825(3) . . ?
Cl1 H233 2.9175(15) . '2 656' ?
Cl1 H 2.160(2) . . ?
Cl2 Cl3 2.824(2) . . ?
Cl2 H 2.2019(16) . . ?
Cl3 H 2.145(2) . . ?
H1 H2 1.55123(12) . . ?
H1 H22 2.60410(17) . . ?
H1 H215 2.71513(17) . '2 666' ?
H1 H 2.60120(14) . . ?
H2 H15 2.77235(18) . . ?
H2 H25 2.97770(14) . . ?
H2 H 2.20674(11) . . ?
H14 H15 2.45482(11) . . ?
H15 H113 2.77371(15) . '2 566' ?
H15 H1141a 2.98109(18) . '2 566' ?
H15 H216 2.78645(18) . '2 666' ?
H22 H132 2.57427(15) . '2 656' ?
H24 H25 2.44531(16) . . ?
H24 H133 2.50305(14) . . ?
H24 H1341c 2.98442(16) . . ?
H25 H133 2.96189(14) . . ?
H25 H1341a 2.6957(2) . '2 556' ?
H25 H1341b 2.7123(2) . '2 556' ?
H112 H113 2.31479(13) . . ?
H112 H212 2.67093(15) . . ?
H112 H225 2.97935(18) . '1 455' ?
H113 H1141a 2.34340(14) . . ?
H113 H2241a 2.75444(12) . '2 666' ?
H113 H2241c 2.86358(16) . '2 666' ?
H1141a H1141b 1.55133(9) . . ?
H1141a H1141c 1.55120(7) . . ?
H1141a H1241c 2.86389(14) . '2 565' ?
H1141b H1141c 1.55129(8) . . ?
H1141b H115 2.78213(18) . . ?
H1141b H1241c 2.83564(18) . '2 565' ?
H1141c H115 2.64721(12) . . ?
H1141c H1241c 2.92659(18) . '2 565' ?
H1141c H236 2.89089(19) . '1 455' ?
H115 H116 2.31710(13) . . ?
H115 H2341c 2.87303(12) . '1 455' ?
H116 H126 2.82045(18) . . ?
H116 H136 2.96614(14) . . ?
H122 H123 2.31082(12) . . ?
H122 H235 2.87356(13) . '2 665' ?
H123 H1241a 2.36832(11) . . ?
H123 H235 2.88472(17) . '2 665' ?
H1241a H1241b 1.55137(10) . . ?
H1241a H1241c 1.55144(11) . . ?
H1241a H2141b 2.85582(12) . '2 665' ?
H1241b H1241b 2.54417(12) . '2 655' ?
H1241b H1241c 1.55122(8) . . ?
H1241b H125 2.71337(15) . '2 655' ?
H1241b H125 2.8445(2) . . ?
H1241c H125 2.60755(12) . . ?
H125 H126 2.30667(11) . . ?
H132 H133 2.30963(13) . . ?
H133 H1341c 2.32882(14) . . ?
H133 H2141a 2.97706(15) . '1 545' ?
H1341a H1341a 2.28847(12) . '2 556' ?
H1341a H1341b 1.55183(9) . . ?
H1341a H1341c 1.55188(8) . . ?
H1341a H135 2.97081(18) . '2 556' ?
H1341a H135 2.82757(13) . . ?
H1341b H1341c 1.55126(10) . . ?
H1341b H135 2.62456(19) . . ?
H1341b H2141a 2.97805(16) . '1 545' ?
H1341b H2241b 2.8948(2) . '2 656' ?
H1341c H2141a 2.95563(16) . '1 545' ?
H1341c H223 2.98930(18) . '2 656' ?
H135 H136 2.31869(12) . . ?
H136 H226 2.97115(16) . '1 455' ?
H212 H213 2.31693(15) . . ?
H212 H2341b 2.68101(15) . '2 665' ?
H213 H2141a 2.95165(17) . . ?
H213 H2141c 2.47622(17) . . ?
H213 H2341b 2.65623(13) . '2 665' ?
H2141a H2141b 1.55136(10) . . ?
H2141a H2141c 1.55146(9) . . ?
H2141b H2141c 1.55132(9) . . ?
H2141b H215 2.45362(11) . . ?
H215 H216 2.31777(15) . . ?
H222 H223 2.30788(12) . . ?
H223 H2241a 2.33597(18) . . ?
H2241a H2241b 1.55145(7) . . ?
H2241a H2241c 1.55153(7) . . ?
H2241b H2241c 1.55126(11) . . ?
H2241b H225 2.75073(15) . . ?
H2241c H225 2.66213(16) . . ?
H225 H226 2.32958(13) . . ?
H226 H232 2.99066(16) . . ?
H232 H233 2.31279(12) . . ?
H233 H2341a 2.37778(13) . . ?
H2341a H2341b 1.55348(9) . . ?
H2341a H2341c 1.55352(11) . . ?
H2341b H2341c 1.55138(9) . . ?
H2341b H235 2.76658(13) . . ?
H2341c H235 2.65488(15) . . ?
H235 H236 2.31015(12) . . ?

loop_
_geom_hbond_atom_site_label_D
_geom_hbond_atom_site_label_H
_geom_hbond_atom_site_label_A
_geom_hbond_site_symmetry_D
_geom_hbond_site_symmetry_H
_geom_hbond_site_symmetry_A
_geom_hbond_distance_DH
_geom_hbond_distance_HA
_geom_hbond_distance_DA
_geom_hbond_angle_DHA
_geom_hbond_publ_flag
? ? ? ? ? ? ? ? ? ? ?

loop_
_geom_torsion_atom_site_label_1
_geom_torsion_atom_site_label_2
_geom_torsion_atom_site_label_3
_geom_torsion_atom_site_label_4
_geom_torsion_site_symmetry_1
_geom_torsion_site_symmetry_2
_geom_torsion_site_symmetry_3
_geom_torsion_site_symmetry_4
_geom_torsion
_geom_torsion_publ_flag
? ? ? ? ? ? ? ? ? ?
